data_4100332
_journal_name_full 'Journal of the American Chemical Society'
_journal_year 2005
_chemical_formula_sum 'C20 H44 Cl2 N4 Si2'
_chemical_formula_weight 467.67
_space_group_IT_number 14
_symmetry_cell_setting monoclinic
_symmetry_space_group_name_Hall '-P 2yn'
_symmetry_space_group_name_H-M 'P 1 21/n 1'
_cell_angle_alpha 90.00
_cell_angle_beta 94.9400(10)
_cell_angle_gamma 90.00
_cell_formula_units_Z 4
_cell_length_a 12.0505(9)
_cell_length_b 16.8545(12)
_cell_length_c 12.7894(9)
_cell_measurement_temperature 100(2)
_cell_volume 2587.9(3)
_diffrn_ambient_temperature 100(2)
_exptl_crystal_density_diffrn 1.200
_cod_depositor_comments
;
The following automatic conversions were performed:
'_symmetry_cell_setting' value 'Monoclinic' changed to 'monoclinic'
according to '/home/saulius/struct/CIF-dictionaries/cif_core.dic'
dictionary named 'cif_core.dic' version 2.4.1 from 2010-06-29.

Automatic conversion script
Id: cif_fix_enum 1527 2010-12-29 10:47:43Z saulius 
;
_cod_original_sg_symbol_H-M 'P 21/n'
_cod_database_code 4100332

loop_
_symmetry_equiv_pos_as_xyz
'x, y, z'
'-x+1/2, y+1/2, -z+1/2'
'-x, -y, -z'
'x-1/2, -y-1/2, z-1/2'

loop_
_atom_site_label
_atom_site_type_symbol
_atom_site_fract_x
_atom_site_fract_y
_atom_site_fract_z
_atom_site_U_iso_or_equiv
_atom_site_adp_type
_atom_site_occupancy
_atom_site_symmetry_multiplicity
_atom_site_calc_flag
_atom_site_refinement_flags
_atom_site_disorder_assembly
_atom_site_disorder_group
Cl1 Cl 0.46471(4) 0.02655(3) 0.74906(4) 0.02044(12) Uani 1 1 d . . .
Cl2 Cl 0.26935(4) 0.25381(3) 0.88746(4) 0.01820(11) Uani 1 1 d . . .
Si1 Si 0.36258(4) 0.12064(3) 0.69019(4) 0.01346(12) Uani 1 1 d . . .
Si2 Si 0.22649(4) 0.14513(3) 0.81463(4) 0.01260(12) Uani 1 1 d . . .
N1 N 0.30438(13) 0.09870(10) 0.56611(12) 0.0148(3) Uani 1 1 d . . .
N2 N 0.44397(14) 0.19697(10) 0.65368(13) 0.0175(3) Uani 1 1 d . . .
N3 N 0.20195(13) 0.07476(10) 0.90645(13) 0.0153(3) Uani 1 1 d . . .
N4 N 0.09152(13) 0.15002(10) 0.75930(12) 0.0140(3) Uani 1 1 d . . .
C1 C 0.36494(18) 0.14267(13) 0.48913(15) 0.0197(4) Uani 1 1 d . . .
H1A H 0.3139 0.1566 0.4270 0.024 Uiso 1 1 calc R . .
H1B H 0.4263 0.1098 0.4658 0.024 Uiso 1 1 calc R . .
C2 C 0.41128(18) 0.21759(13) 0.54316(15) 0.0201(4) Uani 1 1 d . . .
H2A H 0.4766 0.2369 0.5088 0.024 Uiso 1 1 calc R . .
H2B H 0.3540 0.2598 0.5392 0.024 Uiso 1 1 calc R . .
C3 C 0.24712(16) 0.02501(12) 0.52822(15) 0.0166(4) Uani 1 1 d . . .
C4 C 0.16202(19) 0.04447(14) 0.43536(16) 0.0240(4) Uani 1 1 d . . .
H4A H 0.1138 0.0879 0.4549 0.036 Uiso 1 1 calc R . .
H4B H 0.1166 -0.0026 0.4171 0.036 Uiso 1 1 calc R . .
H4C H 0.2014 0.0605 0.3748 0.036 Uiso 1 1 calc R . .
C5 C 0.32987(19) -0.03710(13) 0.49375(18) 0.0251(4) Uani 1 1 d . . .
H5A H 0.3682 -0.0161 0.4351 0.038 Uiso 1 1 calc R . .
H5B H 0.2895 -0.0856 0.4715 0.038 Uiso 1 1 calc R . .
H5C H 0.3847 -0.0493 0.5527 0.038 Uiso 1 1 calc R . .
C6 C 0.18479(17) -0.00966(12) 0.61699(16) 0.0197(4) Uani 1 1 d . . .
H6A H 0.2379 -0.0217 0.6772 0.030 Uiso 1 1 calc R . .
H6B H 0.1465 -0.0584 0.5927 0.030 Uiso 1 1 calc R . .
H6C H 0.1300 0.0290 0.6378 0.030 Uiso 1 1 calc R . .
C7 C 0.52938(16) 0.24727(12) 0.71095(15) 0.0173(4) Uani 1 1 d . . .
C8 C 0.49021(18) 0.33368(13) 0.70899(17) 0.0230(4) Uani 1 1 d . . .
H8A H 0.4788 0.3520 0.6361 0.035 Uiso 1 1 calc R . .
H8B H 0.5467 0.3668 0.7476 0.035 Uiso 1 1 calc R . .
H8C H 0.4200 0.3376 0.7420 0.035 Uiso 1 1 calc R . .
C9 C 0.55020(18) 0.21897(14) 0.82464(16) 0.0237(4) Uani 1 1 d . . .
H9A H 0.4800 0.2199 0.8581 0.036 Uiso 1 1 calc R . .
H9B H 0.6042 0.2542 0.8629 0.036 Uiso 1 1 calc R . .
H9C H 0.5797 0.1648 0.8257 0.036 Uiso 1 1 calc R . .
C10 C 0.64019(17) 0.24058(14) 0.66068(18) 0.0254(5) Uani 1 1 d . . .
H10A H 0.6630 0.1848 0.6594 0.038 Uiso 1 1 calc R . .
H10B H 0.6974 0.2715 0.7018 0.038 Uiso 1 1 calc R . .
H10C H 0.6309 0.2612 0.5888 0.038 Uiso 1 1 calc R . .
C11 C 0.09164(16) 0.03957(13) 0.87823(17) 0.0210(4) Uani 1 1 d . . .
H11A H 0.0583 0.0211 0.9420 0.025 Uiso 1 1 calc R . .
H11B H 0.0982 -0.0063 0.8309 0.025 Uiso 1 1 calc R . .
C12 C 0.01952(16) 0.10369(13) 0.82346(16) 0.0199(4) Uani 1 1 d . . .
H12A H -0.0424 0.0795 0.7785 0.024 Uiso 1 1 calc R . .
H12B H -0.0124 0.1383 0.8758 0.024 Uiso 1 1 calc R . .
C13 C 0.27457(16) 0.03492(12) 0.98962(15) 0.0160(4) Uani 1 1 d . . .
C14 C 0.29643(18) -0.05107(13) 0.95904(18) 0.0224(4) Uani 1 1 d . . .
H14A H 0.2258 -0.0802 0.9514 0.034 Uiso 1 1 calc R . .
H14B H 0.3467 -0.0760 1.0138 0.034 Uiso 1 1 calc R . .
H14C H 0.3308 -0.0520 0.8923 0.034 Uiso 1 1 calc R . .
C15 C 0.38429(16) 0.08081(13) 1.00638(16) 0.0191(4) Uani 1 1 d . . .
H15A H 0.4203 0.0823 0.9405 0.029 Uiso 1 1 calc R . .
H15B H 0.4336 0.0544 1.0606 0.029 Uiso 1 1 calc R . .
H15C H 0.3693 0.1351 1.0287 0.029 Uiso 1 1 calc R . .
C16 C 0.22018(19) 0.03601(15) 1.09388(16) 0.0262(5) Uani 1 1 d . . .
H16A H 0.2009 0.0907 1.1111 0.039 Uiso 1 1 calc R . .
H16B H 0.2724 0.0145 1.1498 0.039 Uiso 1 1 calc R . .
H16C H 0.1525 0.0035 1.0873 0.039 Uiso 1 1 calc R . .
C17 C 0.03719(16) 0.21421(12) 0.69408(15) 0.0162(4) Uani 1 1 d . . .
C18 C 0.12427(18) 0.25330(12) 0.63044(16) 0.0201(4) Uani 1 1 d . . .
H18A H 0.1820 0.2781 0.6783 0.030 Uiso 1 1 calc R . .
H18B H 0.0883 0.2938 0.5841 0.030 Uiso 1 1 calc R . .
H18C H 0.1583 0.2130 0.5881 0.030 Uiso 1 1 calc R . .
C19 C -0.05388(17) 0.17898(13) 0.61699(16) 0.0215(4) Uani 1 1 d . . .
H19A H -0.0217 0.1376 0.5751 0.032 Uiso 1 1 calc R . .
H19B H -0.0857 0.2209 0.5705 0.032 Uiso 1 1 calc R . .
H19C H -0.1125 0.1559 0.6561 0.032 Uiso 1 1 calc R . .
C20 C -0.01455(19) 0.27716(13) 0.76219(17) 0.0241(4) Uani 1 1 d . . .
H20A H -0.0727 0.2526 0.8004 0.036 Uiso 1 1 calc R . .
H20B H -0.0472 0.3197 0.7172 0.036 Uiso 1 1 calc R . .
H20C H 0.0433 0.2993 0.8124 0.036 Uiso 1 1 calc R . .

loop_
_atom_site_aniso_label
_atom_site_aniso_U_11
_atom_site_aniso_U_22
_atom_site_aniso_U_33
_atom_site_aniso_U_23
_atom_site_aniso_U_13
_atom_site_aniso_U_12
Cl1 0.0203(2) 0.0216(2) 0.0198(2) 0.00387(17) 0.00348(17) 0.00678(18)
Cl2 0.0208(2) 0.0159(2) 0.0175(2) -0.00295(16) -0.00010(17) -0.00131(17)
Si1 0.0148(2) 0.0135(3) 0.0120(2) 0.00118(18) 0.00092(18) -0.00143(18)
Si2 0.0118(2) 0.0120(2) 0.0137(2) 0.00190(18) -0.00002(17) -0.00058(18)
N1 0.0177(8) 0.0146(8) 0.0122(7) -0.0002(6) 0.0020(6) -0.0022(6)
N2 0.0195(8) 0.0186(8) 0.0139(7) 0.0025(6) -0.0003(6) -0.0064(6)
N3 0.0133(7) 0.0150(8) 0.0173(7) 0.0057(6) -0.0011(6) -0.0012(6)
N4 0.0120(7) 0.0151(8) 0.0145(7) 0.0033(6) -0.0005(6) 0.0003(6)
C1 0.0239(10) 0.0224(10) 0.0131(8) 0.0016(7) 0.0038(7) -0.0039(8)
C2 0.0246(10) 0.0210(10) 0.0146(9) 0.0047(7) 0.0007(7) -0.0063(8)
C3 0.0190(9) 0.0134(9) 0.0177(9) -0.0034(7) 0.0043(7) -0.0015(7)
C4 0.0266(11) 0.0254(11) 0.0192(10) -0.0038(8) -0.0027(8) -0.0044(9)
C5 0.0282(11) 0.0203(11) 0.0279(11) -0.0074(8) 0.0075(9) 0.0012(8)
C6 0.0222(10) 0.0162(10) 0.0209(10) -0.0021(7) 0.0034(8) -0.0042(8)
C7 0.0161(9) 0.0184(10) 0.0176(9) -0.0010(7) 0.0029(7) -0.0042(7)
C8 0.0237(10) 0.0198(10) 0.0254(10) -0.0041(8) 0.0014(8) -0.0017(8)
C9 0.0199(10) 0.0297(12) 0.0208(10) 0.0016(8) -0.0032(8) -0.0068(8)
C10 0.0172(10) 0.0314(12) 0.0286(11) -0.0057(9) 0.0068(8) -0.0035(8)
C11 0.0156(9) 0.0226(10) 0.0244(10) 0.0085(8) 0.0003(7) -0.0054(8)
C12 0.0133(8) 0.0252(11) 0.0211(9) 0.0075(8) 0.0016(7) -0.0018(7)
C13 0.0160(9) 0.0177(9) 0.0143(8) 0.0046(7) 0.0015(7) 0.0029(7)
C14 0.0222(10) 0.0164(10) 0.0284(11) 0.0042(8) 0.0010(8) 0.0034(8)
C15 0.0184(9) 0.0207(10) 0.0174(9) 0.0032(7) -0.0033(7) 0.0014(7)
C16 0.0242(10) 0.0380(13) 0.0170(10) 0.0066(9) 0.0052(8) 0.0072(9)
C17 0.0171(9) 0.0158(9) 0.0153(8) 0.0018(7) -0.0004(7) 0.0038(7)
C18 0.0236(10) 0.0181(10) 0.0183(9) 0.0052(7) 0.0008(7) 0.0018(8)
C19 0.0189(9) 0.0245(11) 0.0198(9) 0.0000(8) -0.0057(7) 0.0021(8)
C20 0.0286(11) 0.0219(11) 0.0213(10) -0.0013(8) -0.0004(8) 0.0109(9)

loop_
_geom_bond_atom_site_label_1
_geom_bond_atom_site_label_2
_geom_bond_distance
_geom_bond_site_symmetry_2
_geom_bond_publ_flag
Cl1 Si1 2.1064(7) . ?
Cl2 Si2 2.0993(7) . ?
Si1 N2 1.7069(17) . ?
Si1 N1 1.7191(16) . ?
Si1 Si2 2.4171(7) . ?
Si2 N3 1.7126(17) . ?
Si2 N4 1.7189(16) . ?
N1 C1 1.475(2) . ?
N1 C3 1.482(2) . ?
N2 C2 1.476(2) . ?
N2 C7 1.478(2) . ?
N3 C11 1.472(2) . ?
N3 C13 1.479(2) . ?
N4 C12 1.469(2) . ?
N4 C17 1.484(2) . ?
C1 C2 1.522(3) . ?
C1 H1A 0.9900 . ?
C1 H1B 0.9900 . ?
C2 H2A 0.9900 . ?
C2 H2B 0.9900 . ?
C3 C6 1.530(3) . ?
C3 C4 1.536(3) . ?
C3 C5 1.536(3) . ?
C4 H4A 0.9800 . ?
C4 H4B 0.9800 . ?
C4 H4C 0.9800 . ?
C5 H5A 0.9800 . ?
C5 H5B 0.9800 . ?
C5 H5C 0.9800 . ?
C6 H6A 0.9800 . ?
C6 H6B 0.9800 . ?
C6 H6C 0.9800 . ?
C7 C9 1.530(3) . ?
C7 C8 1.530(3) . ?
C7 C10 1.535(3) . ?
C8 H8A 0.9800 . ?
C8 H8B 0.9800 . ?
C8 H8C 0.9800 . ?
C9 H9A 0.9800 . ?
C9 H9B 0.9800 . ?
C9 H9C 0.9800 . ?
C10 H10A 0.9800 . ?
C10 H10B 0.9800 . ?
C10 H10C 0.9800 . ?
C11 C12 1.520(3) . ?
C11 H11A 0.9900 . ?
C11 H11B 0.9900 . ?
C12 H12A 0.9900 . ?
C12 H12B 0.9900 . ?
C13 C14 1.530(3) . ?
C13 C15 1.531(3) . ?
C13 C16 1.536(3) . ?
C14 H14A 0.9800 . ?
C14 H14B 0.9800 . ?
C14 H14C 0.9800 . ?
C15 H15A 0.9800 . ?
C15 H15B 0.9800 . ?
C15 H15C 0.9800 . ?
C16 H16A 0.9800 . ?
C16 H16B 0.9800 . ?
C16 H16C 0.9800 . ?
C17 C19 1.531(3) . ?
C17 C18 1.531(3) . ?
C17 C20 1.538(3) . ?
C18 H18A 0.9800 . ?
C18 H18B 0.9800 . ?
C18 H18C 0.9800 . ?
C19 H19A 0.9800 . ?
C19 H19B 0.9800 . ?
C19 H19C 0.9800 . ?
C20 H20A 0.9800 . ?
C20 H20B 0.9800 . ?
C20 H20C 0.9800 . ?

loop_
_cod_related_entry_id
_cod_related_entry_database
_cod_related_entry_code
1 ChemSpider 21122869
